data_2004495
loop_
_publ_author_name
'Assefa, Z.'
'Staples, R. J.'
'Fackler, Jnr, J. P.'

_publ_section_title
;
 Bis(1,3,5-triaza-7-phosphaadamantane-<i>P</i>)gold(I) Chloride
;
_journal_issue 2
_journal_name_full 'Acta Crystallographica Section C'
_journal_page_first 305
_journal_page_last 307
_journal_paper_doi 10.1107/S0108270195008183
_journal_volume 52
_journal_year 1996
_chemical_formula_moiety 'C12 H24 Au1 Cl1 N6 P2'
_chemical_formula_sum 'C12 H24 Au Cl N6 P2'
_chemical_formula_weight 546.7
_space_group_IT_number 14
_symmetry_cell_setting monoclinic
_symmetry_space_group_name_Hall '-P 2yn'
_symmetry_space_group_name_H-M 'P 1 21/n 1'
_atom_type_scat_source IntTabIV
_cell_angle_alpha 90.
_cell_angle_beta 104.35(2)
_cell_angle_gamma 90.
_cell_formula_units_Z 2
_cell_length_a 5.992(1)
_cell_length_b 23.577(9)
_cell_length_c 6.563(2)
_cell_measurement_reflns_used 25
_cell_measurement_temperature 293
_cell_measurement_theta_max 25
_cell_measurement_theta_min 20
_cell_volume 898.2(5)
_diffrn_measurement_device R3m/E
_diffrn_measurement_method wyckoff
_diffrn_radiation_type MoK\a
_diffrn_radiation_wavelength 0.71073
_diffrn_reflns_av_R_equivalents 0.0241
_diffrn_reflns_limit_h_max 6
_diffrn_reflns_limit_h_min -6
_diffrn_reflns_limit_k_max 22
_diffrn_reflns_limit_k_min 0
_diffrn_reflns_limit_l_max 7
_diffrn_reflns_limit_l_min 0
_diffrn_reflns_number 1313
_diffrn_reflns_theta_max 22.5
_diffrn_standards_decay_% none
_diffrn_standards_interval_count 97
_diffrn_standards_number 3
_exptl_absorpt_coefficient_mu 8.505
_exptl_absorpt_correction_T_max 0.980
_exptl_absorpt_correction_T_min 0.558
_exptl_absorpt_correction_type 'empirical, \y scans (Sheldrick, 1985)'
_exptl_crystal_colour colorless
_exptl_crystal_density_diffrn 2.02
_exptl_crystal_description block
_exptl_crystal_size_max 0.2
_exptl_crystal_size_mid 0.1
_exptl_crystal_size_min 0.1
_refine_diff_density_max 1.12
_refine_diff_density_min -2.38
_refine_ls_extinction_method none
_refine_ls_goodness_of_fit_obs 1.48
_refine_ls_hydrogen_treatment 'H atoms refined using a riding model (C-H = 0.96\%A)'
_refine_ls_number_parameters 61
_refine_ls_number_reflns 895
_refine_ls_R_factor_obs 0.0585
_refine_ls_shift/esd_max 0.001
_refine_ls_structure_factor_coef F
_refine_ls_weighting_details 'w = 1/[\s^2^(F~o~) + 0.0046F~o~^2^]'
_refine_ls_weighting_scheme calc
_refine_ls_wR_factor_obs 0.1103
_reflns_number_observed 895
_reflns_number_total 1152
_reflns_observed_criterion 'F~o~^2^ > 3\s(F~o~)^2^'
_cod_data_source_file fg1043.cif
_cod_data_source_block fg1043a
_cod_depositor_comments
;
The following automatic conversions were performed:

'_refine_ls_weighting_scheme' value 'w = 1/[\s^2^(F~o~) +
0.0046F~o~^2^]' was changed to 'calc'. New tag
'_refine_ls_weighting_details' was created. The value of the new tag
was set to 'w = 1/[\s^2^(F~o~) + 0.0046F~o~^2^]'.

Automatic conversion script
Id: cif_fix_values 3143 2015-03-26 13:38:13Z robertas 
;
_cod_original_cell_volume 898.3(5)
_cod_original_sg_symbol_H-M 'P 21/n'
_cod_original_formula_sum 'C12 H24 Au1 Cl1 N6 P2'
_cod_database_code 2004495

loop_
_symmetry_equiv_pos_as_xyz
x,y,z
1/2+x,1/2-y,1/2+z
-x,-y,-z
1/2-x,1/2+y,1/2-z

loop_
_atom_site_label
_atom_site_fract_x
_atom_site_fract_y
_atom_site_fract_z
_atom_site_U_iso_or_equiv
Au .0 .5000 .5000 .043(1)
Cl .283(4) .5245(8) .978(2) .109(8)
P(1) .1902(9) .4170(2) .5063(7) .030(2)
N(1) .237(3) .3076(7) .357(2) .038(4)
N(2) .354(3) .3208(7) .749(2) .040(4)
N(3) .605(3) .3590(7) .523(2) .035(4)
C(1) .090(4) .3607(9) .311(3) .045(5)
C(2) .223(4) .3733(9) .746(3) .048(5)
C(3) .519(3) .418(1) .506(3) .046(5)
C(4) .240(4) .2860(9) .568(3) .051(5)
C(5) .585(4) .3341(8) .725(3) .036(4)
C(6) .473(4) .320(1) .359(3) .045(5)
H(1A) .0946 .3745 .1746 .080
H(1B) -.0667 .3512 .3072 .080
H(2A) .0733 .3645 .7672 .080
H(2B) .3031 .3958 .8635 .080
H(3A) .6045 .4398 .6221 .080
H(3B) .5370 .4349 .3778 .080
H(4A) .3132 .2494 .5809 .080
H(4B) .0833 .2804 .5736 .080
H(5A) .6743 .2997 .7474 .080
H(5B) .6557 .3600 .8344 .080
H(6A) .4764 .3345 .2239 .080
H(6B) .5537 .2842 .3767 .080

loop_
_geom_angle_atom_site_label_1
_geom_angle_atom_site_label_2
_geom_angle_atom_site_label_3
_geom_angle_site_symmetry_3
_geom_angle
_geom_angle_publ_flag
P(1) Au P(1) 3_566 180.00(10) yes
P(1) Au Cl 3_566 89.8(8) yes
Au P(1) C(2) . 116.3(8) no
Au P(1) C(3) . 119.3(8) no
C(2) P(1) C(3) . 97.0(10) no
C(1) N(1) C(6) . 111(2) no
C(2) N(2) C(4) . 109.0(10) no
C(4) N(2) C(5) . 107(2) no
C(3) N(3) C(6) . 115.0(10) no
P(1) C(1) N(1) . 113.0(10) no
P(1) C(3) N(3) . 109.0(10) no
N(2) C(5) N(3) . 118.0(10) no
Au P(1) C(1) . 122.5(7) no
C(1) P(1) C(2) . 98.0(9) no
C(1) P(1) C(3) . 99.0(10) no
C(1) N(1) C(4) . 110(2) no
C(4) N(1) C(6) . 106.0(10) no
C(2) N(2) C(5) . 110(2) no
C(3) N(3) C(5) . 110.0(10) no
C(5) N(3) C(6) . 105.0(10) no
P(1) C(2) N(2) . 115.0(10) no
N(1) C(4) N(2) . 118(2) no
N(1) C(6) N(3) . 119(2) no

loop_
_geom_bond_atom_site_label_1
_geom_bond_atom_site_label_2
_geom_bond_site_symmetry_2
_geom_bond_distance
_geom_bond_publ_flag
Au P(1) . 2.261(5) yes
Au P(1) 3_566 2.261(5) yes
P(1) C(1) . 1.84(2) no
P(1) C(3) . 1.97(2) no
N(1) C(4) . 1.47(2) no
N(2) C(2) . 1.47(3) no
N(2) C(5) . 1.47(3) no
N(3) C(5) . 1.48(2) no
P(1) C(2) . 1.85(2) no
N(1) C(1) . 1.52(3) no
N(1) C(6) . 1.44(3) no
N(2) C(4) . 1.47(2) no
N(3) C(3) . 1.48(3) no
N(3) C(6) . 1.49(2) no
